data_2240331
loop_
_publ_author_name
'Ouari, Kamel'
'Bendia, Sabrina'
'Merzougui, Moufida'
'Bailly, Corinne'

_publ_section_title
;
 1,1'-{(Hexane-1,6-diyl)bis[(azaniumylylidene)methanylylidene]}bis(naphthalen-2-olate)
;
_journal_coeditor_code MW2128
_journal_issue 1
_journal_name_full 'Acta Crystallographica Section E'
_journal_page_first o51
_journal_page_last o52
_journal_paper_doi 10.1107/S2056989014027236
_journal_volume 71
_journal_year 2015
_chemical_formula_iupac 'C28 H28 N2 O2'
_chemical_formula_moiety 'C28 H28 N2 O2'
_chemical_formula_sum 'C28 H28 N2 O2'
_chemical_formula_weight 424.52
_chemical_name_systematic 1,1'-{(Hexane-1,6-diyl)bis[(azaniumylylidene)methanylylidene]}bis(naphthalen-2-olate)
_space_group_crystal_system orthorhombic
_space_group_IT_number 60
_space_group_name_Hall '-P 2n 2ab'
_space_group_name_H-M_alt 'P b c n'
_symmetry_space_group_name_Hall '-P 2n 2ab'
_symmetry_space_group_name_H-M 'P b c n'
_atom_sites_solution_hydrogens mixed
_audit_creation_method SHELXL-2013
_cell_angle_alpha 90
_cell_angle_beta 90
_cell_angle_gamma 90
_cell_formula_units_Z 4
_cell_length_a 23.7220(10)
_cell_length_b 8.8117(3)
_cell_length_c 10.3903(5)
_cell_measurement_reflns_used 8957
_cell_measurement_temperature 173(2)
_cell_measurement_theta_max 27.485
_cell_measurement_theta_min 0.998
_cell_volume 2171.90(16)
_computing_cell_refinement
;
DENZO (Otwinowski & Minor, 1997)
;
_computing_data_collection
;
COLLECT (Nonius, 1998)
;
_computing_data_reduction
;
SCALEPACK (Otwinowski & Minor, 1997)
;
_computing_molecular_graphics
;
PLATON (Spek, 2009)
;
_computing_publication_material
;
SHELXL2013 (Sheldrick, 2008)
;
_computing_structure_refinement 'SHELXL2013 (Sheldrick, 200)'
_computing_structure_solution
;
SHELXS2013 (Sheldrick, 2008)
;
_diffrn_ambient_temperature 173(2)
_diffrn_measured_fraction_theta_full 0.999
_diffrn_measured_fraction_theta_max 0.999
_diffrn_measurement_device_type 'Nonius KappaCCD'
_diffrn_measurement_method 'phi and omega scans'
_diffrn_radiation_monochromator graphite
_diffrn_radiation_type MoK\a
_diffrn_radiation_wavelength 0.71073
_diffrn_reflns_av_R_equivalents 0.0824
_diffrn_reflns_limit_h_max 30
_diffrn_reflns_limit_h_min -25
_diffrn_reflns_limit_k_max 11
_diffrn_reflns_limit_k_min -10
_diffrn_reflns_limit_l_max 12
_diffrn_reflns_limit_l_min -13
_diffrn_reflns_number 17177
_diffrn_reflns_theta_full 25.242
_diffrn_reflns_theta_max 27.496
_diffrn_reflns_theta_min 2.466
_exptl_absorpt_coefficient_mu 0.082
_exptl_absorpt_correction_type none
_exptl_crystal_colour yellow
_exptl_crystal_density_diffrn 1.298
_exptl_crystal_description prism
_exptl_crystal_F_000 904
_exptl_crystal_size_max 0.36
_exptl_crystal_size_mid 0.16
_exptl_crystal_size_min 0.08
_refine_diff_density_max 0.227
_refine_diff_density_min -0.276
_refine_ls_extinction_coef 0.0047(14)
_refine_ls_extinction_expression Fc^*^=kFc[1+0.001xFc^2^\l^3^/sin(2\q)]^-1/4^
_refine_ls_extinction_method
;
SHELXL2013 (Sheldrick, 2008)
;
_refine_ls_goodness_of_fit_ref 0.989
_refine_ls_hydrogen_treatment mixed
_refine_ls_matrix_type full
_refine_ls_number_parameters 150
_refine_ls_number_reflns 2500
_refine_ls_number_restraints 0
_refine_ls_restrained_S_all 0.989
_refine_ls_R_factor_all 0.1330
_refine_ls_R_factor_gt 0.0538
_refine_ls_shift/su_max 0.000
_refine_ls_shift/su_mean 0.000
_refine_ls_structure_factor_coef Fsqd
_refine_ls_weighting_details 'w=1/[\s^2^(Fo^2^)+(0.0842P)^2^] where P=(Fo^2^+2Fc^2^)/3'
_refine_ls_weighting_scheme calc
_refine_ls_wR_factor_gt 0.1232
_refine_ls_wR_factor_ref 0.1603
_reflns_number_gt 1285
_reflns_number_total 2500
_reflns_threshold_expression I>2\s(I)
_cod_data_source_file mw2128sup1.cf
_cod_data_source_block I
_cod_database_code 2240331
_cod_database_fobs_code 2240331
_shelx_space_group_comment
;
The symmetry employed for this shelxl refinement is uniquely defined
by the following loop, which should always be used as a source of
symmetry information in preference to the above space-group names.
They are only intended as comments.
;
_shelxl_version_number .2013

loop_
_space_group_symop_operation_xyz
'x, y, z'
'-x+1/2, -y+1/2, z+1/2'
'x+1/2, -y+1/2, -z'
'-x, y, -z+1/2'
'-x, -y, -z'
'x-1/2, y-1/2, -z-1/2'
'-x-1/2, y-1/2, z'
'x, -y, z-1/2'

loop_
_atom_site_type_symbol
_atom_site_label
_atom_site_fract_x
_atom_site_fract_y
_atom_site_fract_z
_atom_site_U_iso_or_equiv
_atom_site_adp_type
_atom_site_calc_flag
_atom_site_occupancy
C C1 0.42177(9) 0.1531(2) 0.9435(2) 0.0314(5) Uani d 1
C C2 0.42703(9) 0.1083(2) 1.0765(2) 0.0336(5) Uani d 1
H H2 0.4575 0.0451 1.1016 0.040 Uiso calc 1
C C3 0.38971(9) 0.1541(2) 1.1655(2) 0.0351(5) Uani d 1
H H3 0.3951 0.1236 1.2524 0.042 Uiso calc 1
C C4 0.34205(8) 0.2473(2) 1.1344(2) 0.0319(5) Uani d 1
C C5 0.30246(9) 0.2899(2) 1.2282(2) 0.0389(6) Uani d 1
H H5 0.3080 0.2583 1.3147 0.047 Uiso calc 1
C C6 0.25612(9) 0.3759(2) 1.1985(2) 0.0411(6) Uani d 1
H H6 0.2297 0.4032 1.2631 0.049 Uiso calc 1
C C7 0.24870(9) 0.4224(2) 1.0717(2) 0.0416(6) Uani d 1
H H7 0.2167 0.4820 1.0497 0.050 Uiso calc 1
C C8 0.28662(9) 0.3839(2) 0.9781(2) 0.0359(5) Uani d 1
H H8 0.2806 0.4182 0.8926 0.043 Uiso calc 1
C C9 0.33434(8) 0.2945(2) 1.0054(2) 0.0294(5) Uani d 1
C C10 0.37521(8) 0.24816(18) 0.90863(19) 0.0283(5) Uani d 1
C C11 0.36924(9) 0.2932(2) 0.7794(2) 0.0311(5) Uani d 1
H H11 0.3382 0.3570 0.7587 0.037 Uiso calc 1
C C12 0.39177(9) 0.2937(2) 0.55205(19) 0.0372(6) Uani d 1
H H12A 0.3640 0.3775 0.5496 0.045 Uiso calc 1
H H12B 0.3747 0.2051 0.5084 0.045 Uiso calc 1
C C13 0.44381(9) 0.3416(2) 0.4786(2) 0.0369(5) Uani d 1
H H13A 0.4324 0.3750 0.3914 0.044 Uiso calc 1
H H13B 0.4689 0.2526 0.4687 0.044 Uiso calc 1
C C14 0.47653(8) 0.4686(2) 0.54272(19) 0.0370(6) Uani d 1
H H14A 0.4932 0.4303 0.6238 0.044 Uiso calc 1
H H14B 0.4502 0.5518 0.5650 0.044 Uiso calc 1
N N1 0.40291(8) 0.25438(18) 0.68565(17) 0.0333(5) Uani d 1
O O1 0.45832(6) 0.10907(16) 0.86112(13) 0.0403(4) Uani d 1
H H1N 0.4349(11) 0.195(2) 0.720(2) 0.064(7) Uiso d 1

loop_
_atom_site_aniso_label
_atom_site_aniso_U_11
_atom_site_aniso_U_22
_atom_site_aniso_U_33
_atom_site_aniso_U_12
_atom_site_aniso_U_13
_atom_site_aniso_U_23
C1 0.0307(12) 0.0318(11) 0.0318(13) -0.0016(8) 0.0006(10) -0.0004(9)
C2 0.0348(12) 0.0326(10) 0.0335(13) 0.0006(9) -0.0050(10) 0.0047(9)
C3 0.0394(14) 0.0371(11) 0.0289(12) -0.0057(9) -0.0019(10) 0.0040(9)
C4 0.0311(12) 0.0321(10) 0.0325(13) -0.0056(8) -0.0003(10) -0.0021(9)
C5 0.0399(14) 0.0449(13) 0.0319(13) -0.0090(10) 0.0026(11) -0.0056(9)
C6 0.0307(13) 0.0495(13) 0.0431(15) -0.0056(10) 0.0073(11) -0.0162(10)
C7 0.0332(13) 0.0438(12) 0.0479(15) 0.0008(9) 0.0003(11) -0.0105(11)
C8 0.0347(13) 0.0363(11) 0.0367(13) 0.0009(9) -0.0002(10) -0.0019(9)
C9 0.0290(12) 0.0284(10) 0.0308(12) -0.0039(8) -0.0008(9) -0.0017(8)
C10 0.0277(11) 0.0299(10) 0.0275(12) -0.0009(8) -0.0026(9) 0.0014(8)
C11 0.0289(12) 0.0301(10) 0.0342(13) -0.0002(8) -0.0012(10) -0.0004(9)
C12 0.0397(13) 0.0426(12) 0.0293(13) -0.0013(9) -0.0026(10) 0.0060(9)
C13 0.0398(13) 0.0430(12) 0.0281(12) 0.0014(10) 0.0010(10) 0.0041(9)
C14 0.0413(13) 0.0409(11) 0.0288(13) 0.0008(10) 0.0005(10) 0.0027(9)
N1 0.0349(10) 0.0380(10) 0.0271(11) 0.0018(8) 0.0010(9) 0.0042(7)
O1 0.0383(9) 0.0474(8) 0.0352(9) 0.0120(7) 0.0035(7) 0.0006(7)

loop_
_atom_type_symbol
_atom_type_description
_atom_type_scat_dispersion_real
_atom_type_scat_dispersion_imag
_atom_type_scat_source
C C 0.0033 0.0016 'International Tables Vol C Tables 4.2.6.8 and 6.1.1.4'
H H 0.0000 0.0000 'International Tables Vol C Tables 4.2.6.8 and 6.1.1.4'
N N 0.0061 0.0033 'International Tables Vol C Tables 4.2.6.8 and 6.1.1.4'
O O 0.0106 0.0060 'International Tables Vol C Tables 4.2.6.8 and 6.1.1.4'

loop_
_geom_angle_atom_site_label_1
_geom_angle_atom_site_label_2
_geom_angle_atom_site_label_3
_geom_angle_site_symmetry_1
_geom_angle_site_symmetry_3
_geom_angle
O1 C1 C10 . . 122.03(18)
O1 C1 C2 . . 119.99(18)
C10 C1 C2 . . 117.97(19)
C3 C2 C1 . . 121.40(19)
C3 C2 H2 . . 119.3
C1 C2 H2 . . 119.3
C2 C3 C4 . . 122.44(19)
C2 C3 H3 . . 118.8
C4 C3 H3 . . 118.8
C5 C4 C9 . . 119.48(19)
C5 C4 C3 . . 121.6(2)
C9 C4 C3 . . 118.92(18)
C6 C5 C4 . . 121.9(2)
C6 C5 H5 . . 119.1
C4 C5 H5 . . 119.1
C5 C6 C7 . . 118.5(2)
C5 C6 H6 . . 120.7
C7 C6 H6 . . 120.7
C8 C7 C6 . . 121.1(2)
C8 C7 H7 . . 119.4
C6 C7 H7 . . 119.4
C7 C8 C9 . . 121.7(2)
C7 C8 H8 . . 119.2
C9 C8 H8 . . 119.2
C8 C9 C4 . . 117.29(18)
C8 C9 C10 . . 123.64(18)
C4 C9 C10 . . 119.06(17)
C11 C10 C1 . . 118.94(18)
C11 C10 C9 . . 120.86(18)
C1 C10 C9 . . 120.19(18)
N1 C11 C10 . . 125.19(19)
N1 C11 H11 . . 117.4
C10 C11 H11 . . 117.4
N1 C12 C13 . . 113.56(17)
N1 C12 H12A . . 108.9
C13 C12 H12A . . 108.9
N1 C12 H12B . . 108.9
C13 C12 H12B . . 108.9
H12A C12 H12B . . 107.7
C12 C13 C14 . . 113.75(18)
C12 C13 H13A . . 108.8
C14 C13 H13A . . 108.8
C12 C13 H13B . . 108.8
C14 C13 H13B . . 108.8
H13A C13 H13B . . 107.7
C13 C14 C14 . 5_666 112.7(2)
C13 C14 H14A . . 109.1
C14 C14 H14A 5_666 . 109.1
C13 C14 H14B . . 109.1
C14 C14 H14B 5_666 . 109.1
H14A C14 H14B . . 107.8
C11 N1 C12 . . 122.55(19)
C11 N1 H1N . . 109.7(14)
C12 N1 H1N . . 127.7(14)

loop_
_geom_bond_atom_site_label_1
_geom_bond_atom_site_label_2
_geom_bond_site_symmetry_2
_geom_bond_distance
C1 O1 . 1.279(2)
C1 C10 . 1.433(3)
C1 C2 . 1.442(3)
C2 C3 . 1.343(3)
C2 H2 . 0.9500
C3 C4 . 1.434(3)
C3 H3 . 0.9500
C4 C5 . 1.405(3)
C4 C9 . 1.416(3)
C5 C6 . 1.370(3)
C5 H5 . 0.9500
C6 C7 . 1.391(3)
C6 H6 . 0.9500
C7 C8 . 1.367(3)
C7 H7 . 0.9500
C8 C9 . 1.408(3)
C8 H8 . 0.9500
C9 C10 . 1.455(3)
C10 C11 . 1.408(3)
C11 N1 . 1.305(2)
C11 H11 . 0.9500
C12 N1 . 1.455(2)
C12 C13 . 1.511(3)
C12 H12A . 0.9900
C12 H12B . 0.9900
C13 C14 . 1.516(3)
C13 H13A . 0.9900
C13 H13B . 0.9900
C14 C14 5_666 1.528(4)
C14 H14A . 0.9900
C14 H14B . 0.9900
N1 H1N . 0.99(3)

loop_
_geom_hbond_atom_site_label_D
_geom_hbond_atom_site_label_H
_geom_hbond_atom_site_label_A
_geom_hbond_distance_DH
_geom_hbond_distance_HA
_geom_hbond_distance_DA
_geom_hbond_angle_DHA
N1 H1N O1 0.99(3) 1.74(3) 2.587(2) 141(2)

loop_
_geom_torsion_atom_site_label_1
_geom_torsion_atom_site_label_2
_geom_torsion_atom_site_label_3
_geom_torsion_atom_site_label_4
_geom_torsion_site_symmetry_4
_geom_torsion
O1 C1 C2 C3 . 179.21(17)
C10 C1 C2 C3 . -0.1(3)
C1 C2 C3 C4 . 1.1(3)
C2 C3 C4 C5 . 177.89(18)
C2 C3 C4 C9 . -0.8(3)
C9 C4 C5 C6 . 0.3(3)
C3 C4 C5 C6 . -178.41(18)
C4 C5 C6 C7 . -0.4(3)
C5 C6 C7 C8 . -0.1(3)
C6 C7 C8 C9 . 0.7(3)
C7 C8 C9 C4 . -0.8(3)
C7 C8 C9 C10 . 178.74(17)
C5 C4 C9 C8 . 0.3(3)
C3 C4 C9 C8 . 179.01(16)
C5 C4 C9 C10 . -179.23(16)
C3 C4 C9 C10 . -0.5(3)
O1 C1 C10 C11 . 0.7(3)
C2 C1 C10 C11 . 180.00(16)
O1 C1 C10 C9 . 179.50(17)
C2 C1 C10 C9 . -1.2(3)
C8 C9 C10 C11 . 0.8(3)
C4 C9 C10 C11 . -179.71(16)
C8 C9 C10 C1 . -178.02(17)
C4 C9 C10 C1 . 1.5(3)
C1 C10 C11 N1 . 0.5(3)
C9 C10 C11 N1 . -178.29(17)
N1 C12 C13 C14 . -53.7(2)
C12 C13 C14 C14 5_666 -171.2(2)
C10 C11 N1 C12 . 174.49(16)
C13 C12 N1 C11 . 139.58(19)
